data_1530077
loop_
_publ_author_name
'Hay, W.J.'
'Nelmes, R.J.'

_publ_section_title
;
 Structural studies of deuterated Cs H2 As O4 in its paraelectric and
 ferroelectric phases
;
_journal_name_full 'Journal of Physics C'
_journal_page_first 1043
_journal_page_last 1052
_journal_volume 14
_journal_year 1981
_chemical_formula_sum 'As Cs D2 O4'
_chemical_name_systematic 'Cs D2 As O4'
_space_group_IT_number 122
_symmetry_space_group_name_Hall 'I -4 2bw'
_symmetry_space_group_name_H-M 'I -4 2 d'
_cell_angle_alpha 90
_cell_angle_beta 90
_cell_angle_gamma 90
_cell_formula_units_Z 4
_cell_length_a 7.982
_cell_length_b 7.982
_cell_length_c 7.889
_cell_volume 502.627
_citation_journal_id_ASTM JPSOAW
_cod_data_source_file Hay_JPSOAW_1981_794.cif
_cod_data_source_block D2As1Cs1O4
_cod_original_cell_volume 502.6265
_cod_original_formula_sum 'D2 As1 Cs1 O4'
_cod_database_code 1530077

loop_
_symmetry_equiv_pos_as_xyz
x,y,z
y,-x,-z
-x,-y,z
-y,x,-z
x,-y+1/2,-z+1/4
-y+1/2,-x,z+3/4
-x,y+1/2,-z+1/4
y+1/2,x,z+3/4
x+1/2,y+1/2,z+1/2
y+1/2,-x+1/2,-z+1/2
-x+1/2,-y+1/2,z+1/2
-y+1/2,x+1/2,-z+1/2
x+1/2,-y+1,-z+3/4
-y+1,-x+1/2,z+5/4
-x+1/2,y+1,-z+3/4
y+1,x+1/2,z+5/4

loop_
_atom_site_label
_atom_site_type_symbol
_atom_site_fract_x
_atom_site_fract_y
_atom_site_fract_z
_atom_site_occupancy
_atom_site_U_iso_or_equiv
D1 D+1 0.1381 0.2184 0.1171 0.5 0.0
O1 O-2 0.1456 0.0918 0.1232 1 0.0
Cs1 Cs+1 0 0 0.5 1 0.0
As1 As+5 0 0 0 1 0.0
